data_4317932
loop_
_publ_author_name
'N. Dastagiri Reddy'
'Herbert W. Roesky'
'Mathias Noltemeyer'
'Hans-Georg Schmidt'

_publ_section_title
;
 Reactions of AlH3.NMe3 with Nitriles: Structural Characterization and
 Substitution Reactions of Hexameric Aluminum Imides
;
_journal_name_full 'Inorganic Chemistry'
_journal_page_first 2374
_journal_page_last 2378
_journal_paper_doi 10.1021/ic011101g
_journal_volume 41
_journal_year 2002
_chemical_formula_sum 'C42 H42 Al6 Br6 N6'
_chemical_formula_weight 1272.16
_chemical_melting_point 296
_chemical_name_systematic
;
  Compound 4
;
_space_group_IT_number 14
_symmetry_cell_setting monoclinic
_symmetry_space_group_name_Hall '-P 2ybc'
_symmetry_space_group_name_H-M 'P 1 21/c 1'
_atom_sites_solution_hydrogens geom
_atom_sites_solution_primary direct
_atom_sites_solution_secondary difmap
_audit_creation_method SHELXL-97
_cell_angle_alpha 90.00
_cell_angle_beta 106.82(2)
_cell_angle_gamma 90.00
_cell_formula_units_Z 2
_cell_length_a 14.175(4)
_cell_length_b 16.678(5)
_cell_length_c 10.731(3)
_cell_measurement_reflns_used 40
_cell_measurement_temperature 203(2)
_cell_measurement_theta_max 12.5
_cell_measurement_theta_min 10
_cell_volume 2428.4(12)
_computing_cell_refinement DIF4
_computing_data_collection DIF4
_computing_data_reduction REDU4
_computing_molecular_graphics SHELXTL
_computing_publication_material SHELXTL
_computing_structure_refinement 'SHELXL-97 (Sheldrick, 1997)'
_computing_structure_solution 'SHELXS-97 (Sheldrick, 1990)'
_diffrn_ambient_temperature 203(2)
_diffrn_measured_fraction_theta_full 0.996
_diffrn_measured_fraction_theta_max 0.996
_diffrn_measurement_device_type 'STOE AED2'
_diffrn_measurement_method 'Profile fit'
_diffrn_radiation_monochromator graphite
_diffrn_radiation_source 'fine-focus sealed tube'
_diffrn_radiation_type MoK\a
_diffrn_radiation_wavelength 0.71073
_diffrn_reflns_av_R_equivalents 0.0641
_diffrn_reflns_av_sigmaI/netI 0.0732
_diffrn_reflns_limit_h_max 16
_diffrn_reflns_limit_h_min -16
_diffrn_reflns_limit_k_max 12
_diffrn_reflns_limit_k_min -19
_diffrn_reflns_limit_l_max 12
_diffrn_reflns_limit_l_min -12
_diffrn_reflns_number 7655
_diffrn_reflns_theta_full 25.02
_diffrn_reflns_theta_max 25.02
_diffrn_reflns_theta_min 3.73
_diffrn_standards_decay_% none
_diffrn_standards_interval_time '90 min'
_diffrn_standards_number 3
_exptl_absorpt_coefficient_mu 5.106
_exptl_absorpt_correction_T_max 0.3096
_exptl_absorpt_correction_T_min 0.1845
_exptl_absorpt_correction_type 'Azimuthal scan'
_exptl_crystal_colour none
_exptl_crystal_density_diffrn 1.740
_exptl_crystal_density_method 'not measured'
_exptl_crystal_description prisms
_exptl_crystal_F_000 1248
_exptl_crystal_size_max 0.50
_exptl_crystal_size_mid 0.40
_exptl_crystal_size_min 0.30
_refine_diff_density_max 0.890
_refine_diff_density_min -0.888
_refine_diff_density_rms 0.138
_refine_ls_extinction_method none
_refine_ls_goodness_of_fit_ref 1.033
_refine_ls_hydrogen_treatment mixed
_refine_ls_matrix_type full
_refine_ls_number_parameters 271
_refine_ls_number_reflns 4265
_refine_ls_number_restraints 0
_refine_ls_restrained_S_all 1.033
_refine_ls_R_factor_all 0.0839
_refine_ls_R_factor_gt 0.0528
_refine_ls_shift/su_max 0.001
_refine_ls_shift/su_mean 0.000
_refine_ls_structure_factor_coef Fsqd
_refine_ls_weighting_details 'calc w=1/[\s^2^(Fo^2^)+(0.0511P)^2^+10.3600P] where P=(Fo^2^+2Fc^2^)/3'
_refine_ls_weighting_scheme calc
_refine_ls_wR_factor_gt 0.1197
_refine_ls_wR_factor_ref 0.1380
_reflns_number_gt 3105
_reflns_number_total 4265
_reflns_threshold_expression >2sigma(I)
_cod_data_source_file ic011101g_3.cif
_cod_data_source_block roe969x
_cod_original_cell_volume 2428.6(11)
_cod_database_code 4317932

loop_
_symmetry_equiv_pos_as_xyz
'x, y, z'
'-x, y+1/2, -z+1/2'
'-x, -y, -z'
'x, -y-1/2, z-1/2'

loop_
_atom_site_label
_atom_site_type_symbol
_atom_site_fract_x
_atom_site_fract_y
_atom_site_fract_z
_atom_site_U_iso_or_equiv
_atom_site_adp_type
_atom_site_occupancy
_atom_site_symmetry_multiplicity
_atom_site_calc_flag
_atom_site_refinement_flags
_atom_site_disorder_assembly
_atom_site_disorder_group
Al1 Al 0.90575(14) 0.06388(10) 0.08944(17) 0.0209(4) Uani 1 1 d . . .
Al2 Al 1.07324(14) 0.11253(10) 0.04310(17) 0.0200(4) Uani 1 1 d . . .
Al3 Al 0.96585(14) 0.05403(10) -0.18698(17) 0.0204(4) Uani 1 1 d . . .
Br1 Br 0.81498(6) 0.12861(4) 0.19780(7) 0.0387(2) Uani 1 1 d . . .
Br2 Br 1.14188(6) 0.23553(4) 0.07609(8) 0.0397(2) Uani 1 1 d . . .
Br3 Br 0.94826(6) 0.11482(5) -0.37961(7) 0.0417(2) Uani 1 1 d . . .
N1 N 0.9317(4) 0.1121(3) -0.0564(5) 0.0205(11) Uani 1 1 d . . .
N2 N 1.0473(4) 0.0585(3) 0.1842(5) 0.0231(11) Uani 1 1 d . . .
N3 N 1.1048(4) 0.0483(3) -0.0823(5) 0.0205(11) Uani 1 1 d . . .
C1 C 0.8820(5) 0.1931(3) -0.0946(6) 0.0272(14) Uani 1 1 d . . .
H1A H 0.8974 0.2272 -0.0170 0.033 Uiso 1 1 calc R . .
H1B H 0.9108 0.2184 -0.1575 0.033 Uiso 1 1 calc R . .
C2 C 1.0841(5) 0.0989(4) 0.3169(6) 0.0288(15) Uani 1 1 d . . .
H2A H 1.0798 0.1572 0.3043 0.035 Uiso 1 1 calc R . .
H2B H 1.0402 0.0843 0.3689 0.035 Uiso 1 1 calc R . .
C3 C 1.1811(5) 0.0847(4) -0.1397(6) 0.0269(14) Uani 1 1 d . . .
H3A H 1.1805 0.0546 -0.2183 0.032 Uiso 1 1 calc R . .
H3B H 1.1611 0.1398 -0.1663 0.032 Uiso 1 1 calc R . .
C11 C 0.7722(5) 0.1907(4) -0.1523(7) 0.0300(15) Uani 1 1 d . . .
C12 C 0.7142(6) 0.2441(4) -0.1058(8) 0.0428(19) Uani 1 1 d . . .
H12A H 0.7435 0.2774 -0.0345 0.051 Uiso 1 1 calc R . .
C13 C 0.6132(7) 0.2478(5) -0.1652(10) 0.060(3) Uani 1 1 d . . .
H13A H 0.5747 0.2848 -0.1354 0.073 Uiso 1 1 calc R . .
C14 C 0.5695(6) 0.1983(6) -0.2659(10) 0.065(3) Uani 1 1 d . . .
H14A H 0.5009 0.2004 -0.3042 0.078 Uiso 1 1 calc R . .
C15 C 0.6258(6) 0.1450(5) -0.3120(9) 0.055(2) Uani 1 1 d . . .
H15A H 0.5960 0.1118 -0.3832 0.065 Uiso 1 1 calc R . .
C16 C 0.7255(5) 0.1406(4) -0.2540(7) 0.0382(17) Uani 1 1 d . . .
H16A H 0.7629 0.1026 -0.2840 0.046 Uiso 1 1 calc R . .
C21 C 1.1889(5) 0.0776(4) 0.3932(6) 0.0276(14) Uani 1 1 d . . .
C22 C 1.2681(6) 0.0918(5) 0.3470(8) 0.047(2) Uani 1 1 d . . .
H22A H 1.2578 0.1138 0.2635 0.057 Uiso 1 1 calc R . .
C23 C 1.3624(6) 0.0741(6) 0.4213(8) 0.056(2) Uani 1 1 d . . .
H23A H 1.4159 0.0841 0.3882 0.067 Uiso 1 1 calc R . .
C24 C 1.3790(6) 0.0421(5) 0.5434(8) 0.052(2) Uani 1 1 d . . .
H24A H 1.4436 0.0306 0.5940 0.062 Uiso 1 1 calc R . .
C25 C 1.3005(6) 0.0268(6) 0.5920(7) 0.054(2) Uani 1 1 d . . .
H25A H 1.3110 0.0041 0.6751 0.065 Uiso 1 1 calc R . .
C26 C 1.2066(6) 0.0453(5) 0.5164(7) 0.0444(19) Uani 1 1 d . . .
H26A H 1.1531 0.0357 0.5496 0.053 Uiso 1 1 calc R . .
C31 C 1.2849(5) 0.0863(4) -0.0516(6) 0.0299(15) Uani 1 1 d . . .
C32 C 1.3491(7) 0.1442(5) -0.0683(8) 0.055(2) Uani 1 1 d . . .
H32A H 1.3261 0.1840 -0.1319 0.066 Uiso 1 1 calc R . .
C33 C 1.4469(8) 0.1455(7) 0.0060(10) 0.082(4) Uani 1 1 d . . .
H33A H 1.4890 0.1860 -0.0072 0.098 Uiso 1 1 calc R . .
C34 C 1.4821(7) 0.0885(7) 0.0977(9) 0.063(3) Uani 1 1 d . . .
H34A H 1.5485 0.0893 0.1480 0.075 Uiso 1 1 calc R . .
C35 C 1.4211(6) 0.0306(6) 0.1162(8) 0.055(2) Uani 1 1 d . . .
H35A H 1.4454 -0.0092 0.1793 0.066 Uiso 1 1 calc R . .
C36 C 1.3241(5) 0.0294(4) 0.0437(7) 0.0398(18) Uani 1 1 d . . .
H36A H 1.2829 -0.0112 0.0589 0.048 Uiso 1 1 calc R . .

loop_
_atom_site_aniso_label
_atom_site_aniso_U_11
_atom_site_aniso_U_22
_atom_site_aniso_U_33
_atom_site_aniso_U_23
_atom_site_aniso_U_13
_atom_site_aniso_U_12
Al1 0.0230(10) 0.0191(9) 0.0231(9) -0.0026(7) 0.0106(8) 0.0011(7)
Al2 0.0229(10) 0.0157(8) 0.0231(9) -0.0005(7) 0.0092(8) -0.0011(7)
Al3 0.0243(10) 0.0202(9) 0.0192(9) 0.0016(7) 0.0101(8) -0.0004(7)
Br1 0.0429(5) 0.0377(4) 0.0436(4) -0.0110(3) 0.0252(4) 0.0037(3)
Br2 0.0454(5) 0.0219(3) 0.0526(5) -0.0032(3) 0.0156(4) -0.0068(3)
Br3 0.0463(5) 0.0487(4) 0.0324(4) 0.0157(3) 0.0153(3) 0.0016(4)
N1 0.025(3) 0.012(2) 0.027(3) 0.000(2) 0.012(2) 0.004(2)
N2 0.024(3) 0.024(3) 0.023(3) -0.005(2) 0.009(2) 0.001(2)
N3 0.023(3) 0.021(2) 0.024(3) 0.000(2) 0.015(2) -0.004(2)
C1 0.032(4) 0.008(3) 0.040(4) 0.003(2) 0.009(3) 0.001(3)
C2 0.029(4) 0.038(4) 0.022(3) -0.006(3) 0.013(3) 0.002(3)
C3 0.027(4) 0.033(3) 0.028(3) 0.004(3) 0.019(3) -0.002(3)
C11 0.029(4) 0.021(3) 0.043(4) 0.013(3) 0.014(3) 0.006(3)
C12 0.039(5) 0.035(4) 0.060(5) 0.010(4) 0.024(4) 0.002(3)
C13 0.041(5) 0.042(5) 0.108(8) 0.017(5) 0.038(5) 0.019(4)
C14 0.022(4) 0.069(6) 0.097(8) 0.013(6) 0.006(5) -0.004(4)
C15 0.038(5) 0.063(5) 0.058(5) 0.001(4) 0.008(4) -0.005(4)
C16 0.032(4) 0.037(4) 0.045(4) 0.000(3) 0.010(3) 0.004(3)
C21 0.025(4) 0.034(3) 0.025(3) -0.011(3) 0.010(3) -0.003(3)
C22 0.031(4) 0.072(6) 0.037(4) 0.007(4) 0.008(3) 0.000(4)
C23 0.035(5) 0.077(6) 0.058(5) 0.009(5) 0.018(4) -0.005(4)
C24 0.026(4) 0.080(6) 0.044(5) -0.002(4) 0.001(4) 0.004(4)
C25 0.039(5) 0.095(7) 0.027(4) 0.008(4) 0.006(3) 0.003(5)
C26 0.033(4) 0.073(5) 0.030(4) -0.005(4) 0.014(3) -0.002(4)
C31 0.028(4) 0.035(4) 0.032(4) -0.006(3) 0.018(3) -0.008(3)
C32 0.054(6) 0.062(5) 0.048(5) 0.014(4) 0.010(4) -0.028(4)
C33 0.063(7) 0.113(9) 0.066(6) -0.002(6) 0.012(5) -0.063(7)
C34 0.030(5) 0.104(8) 0.052(5) -0.014(5) 0.008(4) -0.007(5)
C35 0.042(5) 0.066(6) 0.051(5) -0.011(4) 0.005(4) 0.006(4)
C36 0.030(4) 0.040(4) 0.047(4) 0.003(3) 0.007(3) -0.006(3)

loop_
_atom_type_symbol
_atom_type_description
_atom_type_scat_dispersion_real
_atom_type_scat_dispersion_imag
_atom_type_scat_source
C C 0.0033 0.0016 'International Tables Vol C Tables 4.2.6.8 and 6.1.1.4'
H H 0.0000 0.0000 'International Tables Vol C Tables 4.2.6.8 and 6.1.1.4'
N N 0.0061 0.0033 'International Tables Vol C Tables 4.2.6.8 and 6.1.1.4'
Al Al 0.0645 0.0514 'International Tables Vol C Tables 4.2.6.8 and 6.1.1.4'
Br Br -0.2901 2.4595 'International Tables Vol C Tables 4.2.6.8 and 6.1.1.4'

loop_
_geom_angle_atom_site_label_1
_geom_angle_atom_site_label_2
_geom_angle_atom_site_label_3
_geom_angle
_geom_angle_site_symmetry_1
_geom_angle_site_symmetry_3
_geom_angle_publ_flag
N3 Al1 N1 115.1(2) 3_755 . ?
N3 Al1 N2 91.9(2) 3_755 . ?
N1 Al1 N2 91.9(2) . . ?
N3 Al1 Br1 116.73(18) 3_755 . ?
N1 Al1 Br1 120.18(16) . . ?
N2 Al1 Br1 113.90(16) . . ?
N3 Al1 Al3 47.24(16) 3_755 3_755 ?
N1 Al1 Al3 111.33(17) . 3_755 ?
N2 Al1 Al3 44.74(15) . 3_755 ?
Br1 Al1 Al3 125.25(9) . 3_755 ?
N3 Al1 Al2 110.96(18) 3_755 . ?
N1 Al1 Al2 47.45(17) . . ?
N2 Al1 Al2 44.58(16) . . ?
Br1 Al1 Al2 128.31(8) . . ?
Al3 Al1 Al2 75.95(7) 3_755 . ?
N3 Al2 N2 116.5(2) . . ?
N3 Al2 N1 91.5(2) . . ?
N2 Al2 N1 91.7(2) . . ?
N3 Al2 Br2 116.84(17) . . ?
N2 Al2 Br2 118.96(17) . . ?
N1 Al2 Br2 114.30(15) . . ?
N3 Al2 Al3 47.16(16) . . ?
N2 Al2 Al3 111.98(17) . . ?
N1 Al2 Al3 44.44(15) . . ?
Br2 Al2 Al3 125.45(8) . . ?
N3 Al2 Al1 111.56(17) . . ?
N2 Al2 Al1 47.16(17) . . ?
N1 Al2 Al1 44.59(15) . . ?
Br2 Al2 Al1 127.58(8) . . ?
Al3 Al2 Al1 76.35(7) . . ?
N1 Al3 N2 116.9(2) . 3_755 ?
N1 Al3 N3 91.8(2) . . ?
N2 Al3 N3 91.7(2) 3_755 . ?
N1 Al3 Br3 117.94(16) . . ?
N2 Al3 Br3 118.52(17) 3_755 . ?
N3 Al3 Br3 111.90(16) . . ?
N1 Al3 Al1 112.33(17) . 3_755 ?
N2 Al3 Al1 47.37(16) 3_755 3_755 ?
N3 Al3 Al1 44.45(15) . 3_755 ?
Br3 Al3 Al1 124.89(9) . 3_755 ?
N1 Al3 Al2 47.60(17) . . ?
N2 Al3 Al2 112.32(17) 3_755 . ?
N3 Al3 Al2 44.29(15) . . ?
Br3 Al3 Al2 124.36(9) . . ?
Al1 Al3 Al2 76.51(7) 3_755 . ?
C1 N1 Al3 117.1(4) . . ?
C1 N1 Al1 114.5(4) . . ?
Al3 N1 Al1 123.5(2) . . ?
C1 N1 Al2 117.3(4) . . ?
Al3 N1 Al2 88.0(2) . . ?
Al1 N1 Al2 88.0(2) . . ?
C2 N2 Al3 115.7(4) . 3_755 ?
C2 N2 Al2 116.4(4) . . ?
Al3 N2 Al2 122.1(3) 3_755 . ?
C2 N2 Al1 118.9(4) . . ?
Al3 N2 Al1 87.9(2) 3_755 . ?
Al2 N2 Al1 88.3(2) . . ?
C3 N3 Al2 114.1(4) . . ?
C3 N3 Al1 116.1(4) . 3_755 ?
Al2 N3 Al1 124.5(3) . 3_755 ?
C3 N3 Al3 117.5(4) . . ?
Al2 N3 Al3 88.5(2) . . ?
Al1 N3 Al3 88.3(2) 3_755 . ?
C11 C1 N1 115.6(5) . . ?
C21 C2 N2 114.7(5) . . ?
C31 C3 N3 115.8(5) . . ?
C16 C11 C12 118.1(7) . . ?
C16 C11 C1 123.0(6) . . ?
C12 C11 C1 118.8(6) . . ?
C13 C12 C11 119.9(8) . . ?
C14 C13 C12 120.7(8) . . ?
C13 C14 C15 119.9(8) . . ?
C16 C15 C14 120.0(8) . . ?
C15 C16 C11 121.4(7) . . ?
C22 C21 C26 118.1(7) . . ?
C22 C21 C2 122.8(6) . . ?
C26 C21 C2 119.1(6) . . ?
C21 C22 C23 120.9(7) . . ?
C24 C23 C22 120.4(8) . . ?
C23 C24 C25 119.9(7) . . ?
C26 C25 C24 118.8(7) . . ?
C25 C26 C21 121.9(7) . . ?
C32 C31 C36 116.0(7) . . ?
C32 C31 C3 119.7(6) . . ?
C36 C31 C3 124.2(6) . . ?
C31 C32 C33 121.7(8) . . ?
C34 C33 C32 120.3(9) . . ?
C35 C34 C33 119.5(8) . . ?
C34 C35 C36 120.5(9) . . ?
C35 C36 C31 122.0(7) . . ?

loop_
_geom_bond_atom_site_label_1
_geom_bond_atom_site_label_2
_geom_bond_distance
_geom_bond_site_symmetry_2
_geom_bond_publ_flag
Al1 N3 1.876(5) 3_755 ?
Al1 N1 1.888(5) . ?
Al1 N2 1.972(5) . ?
Al1 Br1 2.2448(19) . ?
Al1 Al3 2.678(3) 3_755 ?
Al1 Al2 2.688(3) . ?
Al2 N3 1.873(5) . ?
Al2 N2 1.888(5) . ?
Al2 N1 1.982(5) . ?
Al2 Br2 2.2540(19) . ?
Al2 Al3 2.682(3) . ?
Al3 N1 1.879(5) . ?
Al3 N2 1.886(5) 3_755 ?
Al3 N3 1.967(5) . ?
Al3 Br3 2.2506(19) . ?
Al3 Al1 2.678(3) 3_755 ?
N1 C1 1.523(7) . ?
N2 C2 1.526(7) . ?
N2 Al3 1.886(5) 3_755 ?
N3 C3 1.518(7) . ?
N3 Al1 1.876(5) 3_755 ?
C1 C11 1.500(9) . ?
C2 C21 1.515(9) . ?
C3 C31 1.502(9) . ?
C11 C16 1.381(10) . ?
C11 C12 1.398(10) . ?
C12 C13 1.391(11) . ?
C13 C14 1.358(13) . ?
C14 C15 1.379(13) . ?
C15 C16 1.372(11) . ?
C21 C22 1.373(10) . ?
C21 C26 1.382(10) . ?
C22 C23 1.376(11) . ?
C23 C24 1.370(11) . ?
C24 C25 1.382(12) . ?
C25 C26 1.378(11) . ?
C31 C32 1.374(10) . ?
C31 C36 1.388(10) . ?
C32 C33 1.385(13) . ?
C33 C34 1.355(14) . ?
C34 C35 1.347(13) . ?
C35 C36 1.370(11) . ?
